data_7212154
loop_
_publ_author_name
'Wu, Biao'
'Liang, Jianjun'
'Zhao, Yuxin'
'Li, Minrui'
'Li, Shaoguang'
'Liu, Yanyan'
'Zhang, Yongping'
'Yang, Xiao-Juan'

_publ_section_title
;
 Sulfate encapsulation in three-fold interpenetrated metal--organic
 frameworks with bis(pyridylurea) ligands
;
_journal_issue 7
_journal_name_full CrystEngComm
_journal_page_first 2129
_journal_paper_doi 10.1039/b920777e
_journal_volume 12
_journal_year 2010
_chemical_formula_sum 'C34 H52 N12 O12 S Zn'
_chemical_formula_weight 918.31
_chemical_name_systematic
;
?
;
_space_group_IT_number 60
_symmetry_cell_setting orthorhombic
_symmetry_space_group_name_Hall '-P 2n 2ab'
_symmetry_space_group_name_H-M 'P b c n'
_atom_sites_solution_hydrogens geom
_atom_sites_solution_primary direct
_atom_sites_solution_secondary difmap
_audit_creation_method SHELXL-97
_cell_angle_alpha 90.00
_cell_angle_beta 90.00
_cell_angle_gamma 90.00
_cell_formula_units_Z 4
_cell_length_a 12.610(3)
_cell_length_b 23.552(6)
_cell_length_c 14.121(4)
_cell_measurement_temperature 293(2)
_cell_volume 4193.8(19)
_computing_cell_refinement 'Bruker SMART'
_computing_data_collection 'Bruker SMART APEX II'
_computing_data_reduction 'Bruker SAINT'
_computing_structure_refinement 'SHELXL-97 (Sheldrick, 1997)'
_computing_structure_solution 'SHELXS-97 (Sheldrick, 1990)'
_diffrn_ambient_temperature 293(2)
_diffrn_measured_fraction_theta_full 0.999
_diffrn_measured_fraction_theta_max 0.895
_diffrn_measurement_device_type 'Bruker APEX II area detector'
_diffrn_measurement_method '\w scans'
_diffrn_radiation_monochromator graphite
_diffrn_radiation_source 'fine-focus sealed tube'
_diffrn_radiation_type MoK\a
_diffrn_radiation_wavelength 0.71073
_diffrn_reflns_av_R_equivalents 0.0364
_diffrn_reflns_av_sigmaI/netI 0.0324
_diffrn_reflns_limit_h_max 16
_diffrn_reflns_limit_h_min -15
_diffrn_reflns_limit_k_max 27
_diffrn_reflns_limit_k_min -33
_diffrn_reflns_limit_l_max 20
_diffrn_reflns_limit_l_min -18
_diffrn_reflns_number 27239
_diffrn_reflns_theta_full 25.00
_diffrn_reflns_theta_max 31.24
_diffrn_reflns_theta_min 1.73
_exptl_absorpt_coefficient_mu 0.710
_exptl_absorpt_correction_T_max 0.8711
_exptl_absorpt_correction_T_min 0.7944
_exptl_absorpt_correction_type multi-scan
_exptl_absorpt_process_details SADABS
_exptl_crystal_colour colorless
_exptl_crystal_density_diffrn 1.455
_exptl_crystal_density_method 'not measured'
_exptl_crystal_description block
_exptl_crystal_F_000 1928
_exptl_crystal_size_max 0.34
_exptl_crystal_size_mid 0.28
_exptl_crystal_size_min 0.20
_refine_diff_density_max 0.444
_refine_diff_density_min -0.450
_refine_diff_density_rms 0.072
_refine_ls_extinction_method none
_refine_ls_goodness_of_fit_ref 1.028
_refine_ls_hydrogen_treatment mixed
_refine_ls_matrix_type full
_refine_ls_number_parameters 298
_refine_ls_number_reflns 6116
_refine_ls_number_restraints 4
_refine_ls_restrained_S_all 1.028
_refine_ls_R_factor_all 0.0679
_refine_ls_R_factor_gt 0.0395
_refine_ls_shift/su_max 0.000
_refine_ls_shift/su_mean 0.000
_refine_ls_structure_factor_coef Fsqd
_refine_ls_weighting_details 'calc w=1/[\s^2^(Fo^2^)+(0.0544P)^2^+0.9335P] where P=(Fo^2^+2Fc^2^)/3'
_refine_ls_weighting_scheme calc
_refine_ls_wR_factor_gt 0.0998
_refine_ls_wR_factor_ref 0.1127
_reflns_number_gt 4155
_reflns_number_total 6116
_reflns_threshold_expression >2sigma(I)
_cod_data_source_file b920777e.txt
_cod_data_source_block ZnSO4L5
_cod_depositor_comments
;
The following automatic conversions were performed:

'_symmetry_cell_setting' value 'Orthorhombic' changed to
'orthorhombic' according to
/home/saulius/struct/CIF-dictionaries/cif_core.dic dictionary named
'cif_core.dic' version 2.4.2 from
2011-04-26.

'_exptl_absorpt_correction_type' value 'Multi-scan'
changed to 'multi-scan' according to
/home/saulius/struct/CIF-dictionaries/cif_core.dic dictionary named
'cif_core.dic' version 2.4.2 from 2011-04-26.

Automatic conversion script
Id: cif_fix_values 1891 2012-01-12 08:04:46Z andrius 
;
_cod_original_cell_volume 4193.6(18)
_cod_original_sg_symbol_H-M Pbcn
_cod_database_code 7212154

loop_
_symmetry_equiv_pos_as_xyz
'x, y, z'
'-x+1/2, -y+1/2, z+1/2'
'-x, y, -z+1/2'
'x+1/2, -y+1/2, -z'
'-x, -y, -z'
'x-1/2, y-1/2, -z-1/2'
'x, -y, z-1/2'
'-x-1/2, y-1/2, z'

loop_
_atom_site_label
_atom_site_type_symbol
_atom_site_fract_x
_atom_site_fract_y
_atom_site_fract_z
_atom_site_U_iso_or_equiv
_atom_site_adp_type
_atom_site_occupancy
_atom_site_symmetry_multiplicity
_atom_site_calc_flag
_atom_site_refinement_flags
Zn Zn 0.5000 0.143681(11) 0.2500 0.02878(9) Uani 1 2 d S
O1 O 0.12681(10) -0.06851(5) 0.06763(10) 0.0458(3) Uani 1 1 d .
O2 O -0.60224(11) -0.16331(6) 0.05167(10) 0.0468(3) Uani 1 1 d .
S S 0.0000 0.14098(3) 0.2500 0.0543(2) Uani 1 2 d S
O3 O 0.0000 0.08139(10) 0.2500 0.0926(10) Uani 1 2 d S
O4 O -0.0849(4) 0.1743(3) 0.2168(4) 0.0558(13) Uani 0.50 1 d P
O5 O 0.0829(3) 0.14208(14) 0.1627(4) 0.0970(15) Uani 0.50 1 d P
O7 O 0.61617(10) 0.14420(6) 0.14078(9) 0.0400(3) Uani 1 1 d D
H7D H 0.6742(12) 0.1270(10) 0.133(2) 0.080 Uiso 1 1 d D
H7C H 0.599(2) 0.1528(11) 0.0843(9) 0.080 Uiso 1 1 d D
O8 O 0.79584(13) 0.08776(8) 0.11305(12) 0.0646(4) Uani 1 1 d D
H8D H 0.816(2) 0.0797(11) 0.0572(10) 0.080 Uiso 1 1 d D
H8C H 0.8418(17) 0.1116(9) 0.134(2) 0.080 Uiso 1 1 d D
N1 N 0.41899(11) 0.07383(6) 0.17368(11) 0.0354(3) Uani 1 1 d .
N2 N 0.15756(11) 0.01139(6) 0.15405(11) 0.0378(3) Uani 1 1 d .
H2B H 0.1272 0.0370 0.1879 0.045 Uiso 1 1 calc R
N3 N -0.01059(11) -0.01877(7) 0.12601(12) 0.0437(4) Uani 1 1 d .
H3B H -0.0296 0.0084 0.1630 0.052 Uiso 1 1 calc R
N4 N -0.47462(12) -0.21752(7) 0.11772(12) 0.0452(4) Uani 1 1 d .
H4A H -0.4608 -0.2449 0.1561 0.054 Uiso 1 1 calc R
N5 N -0.64718(11) -0.24212(6) 0.13665(12) 0.0411(4) Uani 1 1 d .
H5B H -0.6208 -0.2703 0.1674 0.049 Uiso 1 1 calc R
N6 N -0.91684(10) -0.28850(6) 0.17624(10) 0.0312(3) Uani 1 1 d .
C1 C 0.48044(14) 0.03225(8) 0.13894(15) 0.0455(5) Uani 1 1 d .
H1A H 0.5531 0.0383 0.1340 0.055 Uiso 1 1 calc R
C2 C 0.43940(15) -0.01888(8) 0.11049(16) 0.0511(5) Uani 1 1 d .
H2A H 0.4846 -0.0470 0.0879 0.061 Uiso 1 1 calc R
C3 C 0.33237(15) -0.02903(8) 0.11502(15) 0.0457(5) Uani 1 1 d .
H3A H 0.3045 -0.0640 0.0973 0.055 Uiso 1 1 calc R
C4 C 0.26698(13) 0.01427(7) 0.14678(12) 0.0322(4) Uani 1 1 d .
C5 C 0.31506(13) 0.06441(7) 0.17619(12) 0.0324(4) Uani 1 1 d .
H5A H 0.2717 0.0932 0.1991 0.039 Uiso 1 1 calc R
C6 C 0.09267(14) -0.02833(7) 0.11263(12) 0.0343(4) Uani 1 1 d .
C7 C -0.09176(15) -0.05260(8) 0.08028(14) 0.0438(4) Uani 1 1 d .
H7A H -0.0580 -0.0769 0.0337 0.053 Uiso 1 1 calc R
H7B H -0.1392 -0.0273 0.0466 0.053 Uiso 1 1 calc R
C8 C -0.15643(17) -0.08900(9) 0.14511(15) 0.0523(5) Uani 1 1 d .
H8A H -0.1929 -0.0654 0.1911 0.063 Uiso 1 1 calc R
H8B H -0.1106 -0.1151 0.1790 0.063 Uiso 1 1 calc R
C9 C -0.23634(17) -0.12190(10) 0.08704(17) 0.0559(6) Uani 1 1 d .
H9A H -0.1980 -0.1486 0.0474 0.067 Uiso 1 1 calc R
H9B H -0.2723 -0.0955 0.0453 0.067 Uiso 1 1 calc R
C10 C -0.31971(17) -0.15455(10) 0.14212(16) 0.0541(5) Uani 1 1 d .
H10A H -0.2856 -0.1808 0.1854 0.065 Uiso 1 1 calc R
H10B H -0.3624 -0.1284 0.1790 0.065 Uiso 1 1 calc R
C11 C -0.38786(16) -0.18610(10) 0.07541(15) 0.0531(5) Uani 1 1 d .
H11A H -0.4172 -0.1593 0.0302 0.064 Uiso 1 1 calc R
H11B H -0.3438 -0.2125 0.0404 0.064 Uiso 1 1 calc R
C12 C -0.57553(13) -0.20490(7) 0.09837(12) 0.0345(4) Uani 1 1 d .
C13 C -0.75681(13) -0.23998(7) 0.13197(13) 0.0320(4) Uani 1 1 d .
C14 C -0.81578(15) -0.19805(7) 0.08795(15) 0.0446(5) Uani 1 1 d .
H14A H -0.7828 -0.1674 0.0586 0.054 Uiso 1 1 calc R
C15 C -0.92461(15) -0.20281(8) 0.08871(16) 0.0491(5) Uani 1 1 d .
H15A H -0.9658 -0.1752 0.0594 0.059 Uiso 1 1 calc R
C16 C -0.97266(14) -0.24786(8) 0.13230(15) 0.0399(4) Uani 1 1 d .
H16A H -1.0463 -0.2504 0.1314 0.048 Uiso 1 1 calc R
C17 C -0.81163(12) -0.28361(6) 0.17637(12) 0.0307(3) Uani 1 1 d .
H17A H -0.7725 -0.3111 0.2082 0.037 Uiso 1 1 calc R
O6 O 0.0573(6) 0.1657(3) 0.3220(5) 0.123(3) Uani 0.50 1 d P

loop_
_atom_site_aniso_label
_atom_site_aniso_U_11
_atom_site_aniso_U_22
_atom_site_aniso_U_33
_atom_site_aniso_U_23
_atom_site_aniso_U_13
_atom_site_aniso_U_12
Zn 0.02014(14) 0.02984(14) 0.03636(16) 0.000 -0.00108(10) 0.000
O1 0.0471(8) 0.0320(6) 0.0582(9) -0.0117(6) 0.0010(6) -0.0037(6)
O2 0.0476(8) 0.0412(7) 0.0518(9) 0.0154(6) 0.0043(6) -0.0053(6)
S 0.0442(4) 0.0284(3) 0.0903(6) 0.000 -0.0132(4) 0.000
O3 0.135(3) 0.0409(13) 0.101(2) 0.000 0.0015(18) 0.000
O4 0.0391(18) 0.061(2) 0.068(3) -0.005(2) -0.0019(18) 0.0199(16)
O5 0.078(3) 0.072(2) 0.141(4) 0.024(2) 0.067(3) 0.0189(19)
O7 0.0300(7) 0.0511(8) 0.0389(7) 0.0050(6) 0.0047(5) 0.0062(6)
O8 0.0491(9) 0.0920(13) 0.0526(10) -0.0107(9) 0.0011(8) 0.0185(9)
N1 0.0293(7) 0.0353(7) 0.0415(8) -0.0063(6) 0.0010(6) -0.0015(6)
N2 0.0307(8) 0.0337(7) 0.0489(9) -0.0128(6) 0.0025(6) -0.0039(6)
N3 0.0335(8) 0.0421(8) 0.0554(10) -0.0125(7) 0.0050(7) -0.0114(6)
N4 0.0288(8) 0.0517(9) 0.0551(10) 0.0138(8) 0.0010(7) -0.0139(7)
N5 0.0266(7) 0.0344(7) 0.0624(11) 0.0177(7) -0.0023(7) -0.0049(6)
N6 0.0236(7) 0.0312(7) 0.0389(8) 0.0021(6) 0.0031(5) 0.0000(5)
C1 0.0299(10) 0.0474(11) 0.0592(13) -0.0139(9) 0.0025(8) 0.0015(8)
C2 0.0392(11) 0.0443(11) 0.0697(14) -0.0213(10) 0.0036(9) 0.0090(8)
C3 0.0411(10) 0.0332(9) 0.0628(13) -0.0141(9) -0.0019(9) -0.0007(8)
C4 0.0313(9) 0.0297(8) 0.0356(9) -0.0023(7) 0.0005(7) -0.0017(6)
C5 0.0307(8) 0.0293(8) 0.0373(9) -0.0044(7) 0.0002(7) 0.0006(6)
C6 0.0368(9) 0.0282(8) 0.0378(9) 0.0005(7) 0.0014(7) -0.0065(7)
C7 0.0367(10) 0.0432(10) 0.0514(11) 0.0005(9) -0.0026(8) -0.0154(8)
C8 0.0480(12) 0.0633(13) 0.0456(12) -0.0017(10) -0.0010(9) -0.0259(10)
C9 0.0495(12) 0.0677(13) 0.0504(13) 0.0037(11) -0.0010(10) -0.0322(10)
C10 0.0491(12) 0.0656(13) 0.0476(12) 0.0057(10) 0.0000(9) -0.0285(10)
C11 0.0362(10) 0.0699(13) 0.0532(12) -0.0008(11) 0.0067(9) -0.0255(10)
C12 0.0340(9) 0.0339(8) 0.0355(9) -0.0007(7) 0.0018(7) -0.0091(7)
C13 0.0262(8) 0.0281(8) 0.0417(10) 0.0001(7) 0.0000(7) -0.0032(6)
C14 0.0376(10) 0.0309(8) 0.0653(13) 0.0139(9) -0.0002(9) -0.0027(7)
C15 0.0349(10) 0.0357(9) 0.0766(15) 0.0163(10) -0.0012(9) 0.0056(8)
C16 0.0267(8) 0.0376(9) 0.0555(12) 0.0047(8) 0.0013(8) 0.0038(7)
C17 0.0261(8) 0.0282(7) 0.0379(9) 0.0029(7) -0.0007(6) -0.0005(6)
O6 0.168(8) 0.074(4) 0.128(7) -0.048(4) -0.079(5) 0.055(5)

loop_
_atom_type_symbol
_atom_type_description
_atom_type_scat_dispersion_real
_atom_type_scat_dispersion_imag
_atom_type_scat_source
C C 0.0033 0.0016 'International Tables Vol C Tables 4.2.6.8 and 6.1.1.4'
H H 0.0000 0.0000 'International Tables Vol C Tables 4.2.6.8 and 6.1.1.4'
N N 0.0061 0.0033 'International Tables Vol C Tables 4.2.6.8 and 6.1.1.4'
O O 0.0106 0.0060 'International Tables Vol C Tables 4.2.6.8 and 6.1.1.4'
Zn Zn 0.2839 1.4301 'International Tables Vol C Tables 4.2.6.8 and 6.1.1.4'
S S 0.1246 0.1234 'International Tables Vol C Tables 4.2.6.8 and 6.1.1.4'

loop_
_geom_angle_atom_site_label_1
_geom_angle_atom_site_label_2
_geom_angle_atom_site_label_3
_geom_angle
_geom_angle_site_symmetry_1
_geom_angle_site_symmetry_3
O7 Zn O7 179.34(7) 3_655 .
O7 Zn N6 88.89(5) 3_655 6_766
O7 Zn N6 90.63(5) . 6_766
O7 Zn N6 90.63(5) 3_655 8_565
O7 Zn N6 88.89(5) . 8_565
N6 Zn N6 85.56(7) 6_766 8_565
O7 Zn N1 92.26(5) 3_655 .
O7 Zn N1 88.23(5) . .
N6 Zn N1 178.64(5) 6_766 .
N6 Zn N1 95.16(6) 8_565 .
O7 Zn N1 88.23(5) 3_655 3_655
O7 Zn N1 92.26(5) . 3_655
N6 Zn N1 95.16(6) 6_766 3_655
N6 Zn N1 178.64(5) 8_565 3_655
N1 Zn N1 84.14(8) . 3_655
O6 S O6 129.9(6) . 3
O6 S O3 115.1(3) . .
O6 S O3 115.1(3) 3 .
O6 S O4 114.1(2) . .
O6 S O4 28.2(4) 3 .
O3 S O4 123.9(3) . .
O6 S O4 28.2(4) . 3
O6 S O4 114.1(2) 3 3
O3 S O4 123.9(3) . 3
O4 S O4 112.2(5) . 3
O6 S O5 76.7(4) . 3
O6 S O5 102.5(4) 3 3
O3 S O5 90.92(12) . 3
O4 S O5 75.7(3) . 3
O4 S O5 103.3(3) 3 3
O6 S O5 102.5(4) . .
O6 S O5 76.7(4) 3 .
O3 S O5 90.92(12) . .
O4 S O5 103.3(3) . .
O4 S O5 75.7(3) 3 .
O5 S O5 178.2(2) 3 .
O6 O4 S 73.4(10) 3 .
Zn O7 H7D 133.5(19) . .
Zn O7 H7C 120.1(18) . .
H7D O7 H7C 103(3) . .
H8D O8 H8C 105(3) . .
C5 N1 C1 117.21(15) . .
C5 N1 Zn 124.42(11) . .
C1 N1 Zn 116.96(12) . .
C6 N2 C4 126.52(15) . .
C6 N2 H2B 116.7 . .
C4 N2 H2B 116.7 . .
C6 N3 C7 122.22(16) . .
C6 N3 H3B 118.9 . .
C7 N3 H3B 118.9 . .
C12 N4 C11 121.42(17) . .
C12 N4 H4A 119.3 . .
C11 N4 H4A 119.3 . .
C12 N5 C13 128.03(15) . .
C12 N5 H5B 116.0 . .
C13 N5 H5B 116.0 . .
C17 N6 C16 117.52(14) . .
C17 N6 Zn 122.88(11) . 6_456
C16 N6 Zn 119.51(11) . 6_456
N1 C1 C2 122.02(17) . .
N1 C1 H1A 119.0 . .
C2 C1 H1A 119.0 . .
C1 C2 C3 120.71(17) . .
C1 C2 H2A 119.6 . .
C3 C2 H2A 119.6 . .
C2 C3 C4 118.17(17) . .
C2 C3 H3A 120.9 . .
C4 C3 H3A 120.9 . .
N2 C4 C3 125.49(15) . .
N2 C4 C5 116.98(15) . .
C3 C4 C5 117.51(16) . .
N1 C5 C4 124.29(15) . .
N1 C5 H5A 117.9 . .
C4 C5 H5A 117.9 . .
O1 C6 N3 123.34(16) . .
O1 C6 N2 122.72(16) . .
N3 C6 N2 113.94(15) . .
N3 C7 C8 115.30(17) . .
N3 C7 H7A 108.4 . .
C8 C7 H7A 108.4 . .
N3 C7 H7B 108.4 . .
C8 C7 H7B 108.4 . .
H7A C7 H7B 107.5 . .
C7 C8 C9 108.96(17) . .
C7 C8 H8A 109.9 . .
C9 C8 H8A 109.9 . .
C7 C8 H8B 109.9 . .
C9 C8 H8B 109.9 . .
H8A C8 H8B 108.3 . .
C8 C9 C10 116.31(19) . .
C8 C9 H9A 108.2 . .
C10 C9 H9A 108.2 . .
C8 C9 H9B 108.2 . .
C10 C9 H9B 108.2 . .
H9A C9 H9B 107.4 . .
C11 C10 C9 109.35(18) . .
C11 C10 H10A 109.8 . .
C9 C10 H10A 109.8 . .
C11 C10 H10B 109.8 . .
C9 C10 H10B 109.8 . .
H10A C10 H10B 108.3 . .
N4 C11 C10 115.68(18) . .
N4 C11 H11A 108.4 . .
C10 C11 H11A 108.4 . .
N4 C11 H11B 108.4 . .
C10 C11 H11B 108.4 . .
H11A C11 H11B 107.4 . .
O2 C12 N4 123.29(15) . .
O2 C12 N5 122.79(16) . .
N4 C12 N5 113.91(16) . .
C14 C13 N5 125.72(16) . .
C14 C13 C17 117.62(15) . .
N5 C13 C17 116.65(15) . .
C15 C14 C13 118.29(16) . .
C15 C14 H14A 120.9 . .
C13 C14 H14A 120.9 . .
C16 C15 C14 120.53(17) . .
C16 C15 H15A 119.7 . .
C14 C15 H15A 119.7 . .
N6 C16 C15 121.97(17) . .
N6 C16 H16A 119.0 . .
C15 C16 H16A 119.0 . .
N6 C17 C13 124.02(15) . .
N6 C17 H17A 118.0 . .
C13 C17 H17A 118.0 . .
O4 O6 S 78.4(10) 3 .

loop_
_geom_bond_atom_site_label_1
_geom_bond_atom_site_label_2
_geom_bond_distance
_geom_bond_site_symmetry_2
Zn O7 2.1271(13) 3_655
Zn O7 2.1271(13) .
Zn N6 2.1761(14) 6_766
Zn N6 2.1761(14) 8_565
Zn N1 2.2161(14) .
Zn N1 2.2161(14) 3_655
O1 C6 1.218(2) .
O2 C12 1.228(2) .
S O6 1.377(7) .
S O6 1.377(7) 3
S O3 1.403(3) .
S O4 1.407(5) .
S O4 1.407(5) 3
S O5 1.616(4) 3
S O5 1.616(4) .
O4 O6 0.680(9) 3
O7 H7D 0.844(10) .
O7 H7C 0.852(10) .
O8 H8D 0.852(10) .
O8 H8C 0.858(10) .
N1 C5 1.330(2) .
N1 C1 1.342(2) .
N2 C6 1.374(2) .
N2 C4 1.385(2) .
N2 H2B 0.8600 .
N3 C6 1.335(2) .
N3 C7 1.449(2) .
N3 H3B 0.8600 .
N4 C12 1.335(2) .
N4 C11 1.450(2) .
N4 H4A 0.8600 .
N5 C12 1.370(2) .
N5 C13 1.385(2) .
N5 H5B 0.8600 .
N6 C17 1.332(2) .
N6 C16 1.340(2) .
N6 Zn 2.1761(14) 6_456
C1 C2 1.371(3) .
C1 H1A 0.9300 .
C2 C3 1.372(3) .
C2 H2A 0.9300 .
C3 C4 1.386(2) .
C3 H3A 0.9300 .
C4 C5 1.391(2) .
C5 H5A 0.9300 .
C7 C8 1.496(3) .
C7 H7A 0.9700 .
C7 H7B 0.9700 .
C8 C9 1.513(3) .
C8 H8A 0.9700 .
C8 H8B 0.9700 .
C9 C10 1.517(3) .
C9 H9A 0.9700 .
C9 H9B 0.9700 .
C10 C11 1.476(3) .
C10 H10A 0.9700 .
C10 H10B 0.9700 .
C11 H11A 0.9700 .
C11 H11B 0.9700 .
C13 C14 1.384(2) .
C13 C17 1.388(2) .
C14 C15 1.377(3) .
C14 H14A 0.9300 .
C15 C16 1.368(3) .
C15 H15A 0.9300 .
C16 H16A 0.9300 .
C17 H17A 0.9300 .
O6 O4 0.680(9) 3

loop_
_geom_hbond_atom_site_label_D
_geom_hbond_atom_site_label_H
_geom_hbond_atom_site_label_A
_geom_hbond_distance_DH
_geom_hbond_distance_HA
_geom_hbond_distance_DA
_geom_hbond_angle_DHA
_geom_hbond_site_symmetry_A
O7 H7C O2 0.852(10) 1.936(13) 2.760(2) 162(3) 5
O7 H7D O8 0.844(10) 1.813(10) 2.656(2) 177(3) .
O8 H8C O6 0.858(10) 1.906(12) 2.765(7) 179(3) 3_655
O8 H8C O4 0.858(10) 2.100(15) 2.926(7) 161(3) 1_655
O8 H8D O1 0.852(10) 1.921(10) 2.769(2) 174(3) 5_655
N2 H2B O3 0.86 2.11 2.916(2) 156.8 .
N2 H2B O5 0.86 2.56 3.221(4) 134.3 .
N3 H3B O3 0.86 2.15 2.941(3) 153.6 .
N4 H4A O6 0.86 2.14 2.906(7) 148.2 6_556
N4 H4A O4 0.86 2.17 3.002(7) 164.2 8
N5 H5B O5 0.86 2.12 2.869(4) 145.4 8
N5 H5B O4 0.86 2.14 2.962(5) 159.7 6_556
C3 H3A O1 0.93 2.28 2.834(2) 117.5 .
C14 H14A O2 0.93 2.28 2.860(2) 119.9 .
C14 H14A O1 0.93 2.60 3.149(2) 118.5 1_455

loop_
_geom_torsion_atom_site_label_1
_geom_torsion_atom_site_label_2
_geom_torsion_atom_site_label_3
_geom_torsion_atom_site_label_4
_geom_torsion
_geom_torsion_site_symmetry_1
_geom_torsion_site_symmetry_4
O6 S O4 O6 130.6(10) . 3
O3 S O4 O6 -80.1(11) . 3
O4 S O4 O6 99.9(11) 3 3
O5 S O4 O6 -161.4(11) 3 3
O5 S O4 O6 20.2(11) . 3
O7 Zn N1 C5 29.22(14) 3_655 .
O7 Zn N1 C5 -150.34(14) . .
N6 Zn N1 C5 177(100) 6_766 .
N6 Zn N1 C5 -61.62(15) 8_565 .
N1 Zn N1 C5 117.20(16) 3_655 .
O7 Zn N1 C1 -136.79(15) 3_655 .
O7 Zn N1 C1 43.65(15) . .
N6 Zn N1 C1 10(2) 6_766 .
N6 Zn N1 C1 132.37(14) 8_565 .
N1 Zn N1 C1 -48.80(13) 3_655 .
C5 N1 C1 C2 -2.5(3) . .
Zn N1 C1 C2 164.49(17) . .
N1 C1 C2 C3 1.2(3) . .
C1 C2 C3 C4 1.6(3) . .
C6 N2 C4 C3 -15.7(3) . .
C6 N2 C4 C5 166.05(17) . .
C2 C3 C4 N2 178.82(18) . .
C2 C3 C4 C5 -2.9(3) . .
C1 N1 C5 C4 1.1(3) . .
Zn N1 C5 C4 -164.87(13) . .
N2 C4 C5 N1 -179.95(16) . .
C3 C4 C5 N1 1.6(3) . .
C7 N3 C6 O1 -6.0(3) . .
C7 N3 C6 N2 173.80(16) . .
C4 N2 C6 O1 4.3(3) . .
C4 N2 C6 N3 -175.57(17) . .
C6 N3 C7 C8 112.6(2) . .
N3 C7 C8 C9 -179.42(19) . .
C7 C8 C9 C10 -171.3(2) . .
C8 C9 C10 C11 -177.5(2) . .
C12 N4 C11 C10 116.9(2) . .
C9 C10 C11 N4 -177.4(2) . .
C11 N4 C12 O2 -7.1(3) . .
C11 N4 C12 N5 173.86(17) . .
C13 N5 C12 O2 -1.0(3) . .
C13 N5 C12 N4 177.97(18) . .
C12 N5 C13 C14 -1.3(3) . .
C12 N5 C13 C17 179.38(17) . .
N5 C13 C14 C15 179.09(19) . .
C17 C13 C14 C15 -1.6(3) . .
C13 C14 C15 C16 0.2(3) . .
C17 N6 C16 C15 0.1(3) . .
Zn N6 C16 C15 176.84(16) 6_456 .
C14 C15 C16 N6 0.6(3) . .
C16 N6 C17 C13 -1.7(3) . .
Zn N6 C17 C13 -178.27(13) 6_456 .
C14 C13 C17 N6 2.4(3) . .
N5 C13 C17 N6 -178.20(16) . .
O6 S O6 O4 -64.5(10) 3 3
O3 S O6 O4 115.5(10) . 3
O4 S O6 O4 -92.4(12) . 3
O5 S O6 O4 -159.8(11) 3 3
O5 S O6 O4 18.5(11) . 3
